data_1553084
loop_
_publ_author_name
'Farrell, Jeffrey M.'
'Posaratnanathan, Roy T.'
'Stephan, Douglas W.'

_publ_section_title
;
 A family of N-heterocyclic carbene-stabilized borenium ions for
 metal-free imine hydrogenation catalysis.
;
_journal_issue 3
_journal_name_full 'Chemical science'
_journal_page_first 2010
_journal_page_last 2015
_journal_paper_doi 10.1039/c4sc03675a
_journal_volume 6
_journal_year 2015
_chemical_formula_moiety 'C23 H18.71 B F10 N2'
_chemical_formula_sum 'C23 H18.711 B F10 N2'
_chemical_formula_weight 523.94
_space_group_crystal_system monoclinic
_space_group_IT_number 14
_space_group_name_Hall '-P 2yn'
_space_group_name_H-M_alt 'P 1 21/n 1'
_symmetry_Int_Tables_number 14
_atom_sites_solution_primary iterative
_audit_creation_date 2014-11-23
_audit_creation_method
;
Olex2 1.2
(compiled 2014.11.21 svn.r3092 for OlexSys, GUI svn.r4949)
;
_audit_update_record
;
2014-11-23 deposited with the CCDC.
2015-01-26 downloaded from the CCDC.
;
_cell_angle_alpha 90
_cell_angle_beta 93.409(6)
_cell_angle_gamma 90
_cell_formula_units_Z 4
_cell_length_a 11.5423(18)
_cell_length_b 12.863(2)
_cell_length_c 15.801(2)
_cell_measurement_temperature 150(2)
_cell_volume 2341.8(6)
_computing_molecular_graphics 'Olex2 (Dolomanov et al., 2009)'
_computing_publication_material 'Olex2 (Dolomanov et al., 2009)'
_computing_structure_refinement 'olex2.refine (Bourhis et al., 2015)'
_computing_structure_solution 'olex2.solve (Bourhis et al., 2015)'
_diffrn_ambient_temperature 149.7
_diffrn_measured_fraction_theta_full 1.0000
_diffrn_measured_fraction_theta_max 0.9783
_diffrn_radiation_type 'Mo K\a'
_diffrn_radiation_wavelength 0.71073
_diffrn_reflns_av_R_equivalents 0.0467
_diffrn_reflns_av_unetI/netI 0.0563
_diffrn_reflns_limit_h_max 14
_diffrn_reflns_limit_h_min -13
_diffrn_reflns_limit_k_max 15
_diffrn_reflns_limit_k_min -16
_diffrn_reflns_limit_l_max 20
_diffrn_reflns_limit_l_min -15
_diffrn_reflns_number 19692
_diffrn_reflns_theta_full 26.0000
_diffrn_reflns_theta_max 27.59
_diffrn_reflns_theta_min 2.04
_exptl_absorpt_coefficient_mu 0.143
_exptl_absorpt_correction_T_max 0.7455
_exptl_absorpt_correction_T_min 0.6877
_exptl_absorpt_correction_type multi-scan
_exptl_absorpt_process_details
;
SADABS-2008/1 (Bruker,2008) was used for absorption correction.
wR2(int) was 0.0581 before and 0.0504 after correction.
The Ratio of minimum to maximum transmission is 0.9225.
The \l/2 correction factor is 0.0015.
;
_exptl_crystal_density_diffrn 1.4860
_exptl_crystal_description block
_exptl_crystal_F_000 1063.7835
_exptl_crystal_size_max 0.13
_exptl_crystal_size_mid 0.1
_exptl_crystal_size_min 0.1
_refine_diff_density_max 1.2215
_refine_diff_density_min -1.1698
_refine_diff_density_rms 0.1128
_refine_ls_d_res_high 0.7673
_refine_ls_d_res_low 9.9683
_refine_ls_extinction_expression Fc^*^=kFc[1+0.001xFc^2^\l^3^/sin(2\q)]^-1/4^
_refine_ls_goodness_of_fit_ref 1.0563
_refine_ls_hydrogen_treatment mixed
_refine_ls_matrix_type full
_refine_ls_number_constraints 11
_refine_ls_number_parameters 349
_refine_ls_number_reflns 5311
_refine_ls_number_restraints 0
_refine_ls_restrained_S_all 1.0563
_refine_ls_R_factor_all 0.1322
_refine_ls_R_factor_gt 0.0754
_refine_ls_shift/su_max 0.0006
_refine_ls_shift/su_mean 0.0000
_refine_ls_structure_factor_coef Fsqd
_refine_ls_weighting_details 'w=1/[\s^2^(Fo^2^)+(0.0410P)^2^+4.9380P] where P=(Fo^2^+2Fc^2^)/3'
_refine_ls_weighting_scheme calc
_refine_ls_wR_factor_gt 0.1540
_refine_ls_wR_factor_ref 0.1836
_reflns_Friedel_coverage 0.0
_reflns_limit_h_max 11
_reflns_limit_h_min -14
_reflns_limit_k_max 16
_reflns_limit_k_min 0
_reflns_limit_l_max 20
_reflns_limit_l_min -11
_reflns_number_gt 3100
_reflns_number_total 5311
_reflns_threshold_expression I>=2u(I)
_cod_data_source_file c4sc03675a2.cif
_cod_data_source_block jf034_0m
_cod_original_cell_volume 2341.7(6)
_cod_original_sg_symbol_Hall '-P 2ybc (x-z,y,z)'
_cod_database_code 1553084
_olex2_refinement_description
;
1. Others
 Sof(C7A)=Sof(H7Aa)=Sof(H7Ab)=Sof(H7Ac)=Sof(C11)=Sof(H11a)=Sof(H11b)=Sof(H11c)=
 Sof(B2)=1-FVAR(1)
 Sof(C7)=Sof(H7a)=Sof(H7b)=Sof(C11A)=Sof(H11d)=Sof(H11e)=Sof(B1)=FVAR(1)
 Fixed Uiso: H1(0.06) H2(0.06) H5a(0.06) H5b(0.06) H5c(0.06) H6a(0.06)
 H6b(0.06) H6c(0.06) H7a(0.06) H7b(0.06) H7Aa(0.06) H7Ab(0.06) H7Ac(0.06)
 H9a(0.06) H9b(0.06) H9c(0.06) H10a(0.06) H10b(0.06) H10c(0.06) H11a(0.06)
 H11b(0.06) H11c(0.06) H11d(0.06) H11e(0.06)
2.a Secondary CH2 refined with riding coordinates:
 C7(H7a,H7b), C11A(H11d,H11e)
2.b Aromatic/amide H refined with riding coordinates:
 C1(H1), C2(H2)
2.c Idealised Me refined as rotating group:
 C5(H5a,H5b,H5c), C6(H6a,H6b,H6c), C7A(H7Aa,H7Ab,H7Ac), C9(H9a,H9b,H9c),
 C10(H10a,H10b,H10c), C11(H11a,H11b,H11c)
;
_olex2_submission_special_instructions 'No special instructions were received'

loop_
_space_group_symop_id
_space_group_symop_operation_xyz
1 x,y,z
2 -x+1/2,y+1/2,-z+1/2
3 -x,-y,-z
4 x-1/2,-y-1/2,z-1/2

loop_
_atom_site_label
_atom_site_type_symbol
_atom_site_fract_x
_atom_site_fract_y
_atom_site_fract_z
_atom_site_U_iso_or_equiv
_atom_site_adp_type
_atom_site_occupancy
_atom_site_refinement_flags_posn
_atom_site_disorder_group
F1 F 0.83200(18) 0.5317(2) 0.41391(12) 0.0550(7) Uani 1.000000 . .
F2 F 0.6224(2) 0.4718(2) 0.45442(14) 0.0572(7) Uani 1.000000 . .
F3 F 0.4287(2) 0.5371(3) 0.36215(17) 0.0788(9) Uani 1.000000 . .
F4 F 0.4517(2) 0.65979(19) 0.22311(16) 0.0620(7) Uani 1.000000 . .
F5 F 0.6599(2) 0.7205(3) 0.17940(17) 0.0889(11) Uani 1.000000 . .
F6 F 0.7740(2) 0.5527(3) 0.11800(17) 0.0968(12) Uani 1.000000 . .
F7 F 0.8321(3) 0.5692(2) -0.04137(16) 0.0768(9) Uani 1.000000 . .
F8 F 1.0073(3) 0.7006(3) -0.08363(15) 0.0924(11) Uani 1.000000 . .
F9 F 1.1234(2) 0.8125(2) 0.04063(15) 0.0647(7) Uani 1.000000 . .
F10 F 1.07064(19) 0.7946(2) 0.20127(13) 0.0648(8) Uani 1.000000 . .
N1 N 1.0118(2) 0.7391(2) 0.38920(17) 0.0333(7) Uani 1.000000 . .
N2 N 1.0729(2) 0.5876(2) 0.35315(16) 0.0308(6) Uani 1.000000 . .
C1 C 1.1077(3) 0.7163(3) 0.4425(2) 0.0427(9) Uani 1.000000 . .
H1 H 1.1404(3) 0.7588(3) 0.4869(2) 0.060000 Uiso 1.000000 R .
C2 C 1.1457(3) 0.6226(3) 0.4197(2) 0.0402(9) Uani 1.000000 . .
H2 H 1.2110(3) 0.5866(3) 0.4447(2) 0.060000 Uiso 1.000000 R .
C3 C 0.9901(3) 0.6601(3) 0.33457(19) 0.0298(7) Uani 1.000000 . .
C4 C 0.9360(3) 0.8337(3) 0.3896(2) 0.0347(8) Uani 1.000000 . .
C5 C 0.8644(4) 0.8280(3) 0.4678(3) 0.0553(11) Uani 1.000000 . .
H5a H 0.8161(16) 0.7654(11) 0.4648(8) 0.060000 Uiso 1.000000 GR .
H5b H 0.9167(4) 0.8255(19) 0.5190(3) 0.060000 Uiso 1.000000 GR .
H5c H 0.8147(16) 0.8896(10) 0.4698(9) 0.060000 Uiso 1.000000 GR .
C6 C 1.0137(4) 0.9298(3) 0.3916(3) 0.0503(10) Uani 1.000000 . .
H6a H 1.0638(15) 0.9298(10) 0.4438(8) 0.060000 Uiso 1.000000 GR .
H6b H 1.0618(15) 0.9289(10) 0.3425(9) 0.060000 Uiso 1.000000 GR .
H6c H 0.9654(4) 0.9925(3) 0.3896(16) 0.060000 Uiso 1.000000 GR .
C7 C 0.8598(8) 0.8226(9) 0.3050(7) 0.030(2) Uiso 0.645(10) . 1
H7a H 0.7775(8) 0.8378(9) 0.3145(7) 0.060000 Uiso 0.645(10) R 1
H7b H 0.8865(8) 0.8714(9) 0.2618(7) 0.060000 Uiso 0.645(10) R 1
C7A C 0.859(2) 0.8406(18) 0.3099(17) 0.079(9) Uani 0.355(10) . 2
H7Aa H 0.907(2) 0.841(6) 0.2607(17) 0.060000 Uiso 0.355(10) GR 2
H7Ab H 0.807(5) 0.781(4) 0.306(3) 0.060000 Uiso 0.355(10) GR 2
H7Ac H 0.813(5) 0.905(4) 0.311(3) 0.060000 Uiso 0.355(10) GR 2
C8 C 1.0860(3) 0.4872(3) 0.3057(2) 0.0359(8) Uani 1.000000 . .
C9 C 1.1741(4) 0.5051(5) 0.2379(3) 0.0836(18) Uani 1.000000 . .
H9a H 1.1407(9) 0.5525(15) 0.1944(9) 0.060000 Uiso 1.000000 GR .
H9b H 1.2451(9) 0.5357(19) 0.2644(4) 0.060000 Uiso 1.000000 GR .
H9c H 1.1926(16) 0.4386(5) 0.2117(11) 0.060000 Uiso 1.000000 GR .
C10 C 1.1286(5) 0.4054(4) 0.3677(3) 0.088(2) Uani 1.000000 . .
H10a H 1.2052(10) 0.4252(10) 0.3927(12) 0.060000 Uiso 1.000000 GR .
H10b H 1.0741(12) 0.3990(14) 0.4127(9) 0.060000 Uiso 1.000000 GR .
H10c H 1.134(2) 0.3387(6) 0.3384(4) 0.060000 Uiso 1.000000 GR .
C11 C 0.9639(19) 0.4471(15) 0.2725(14) 0.030(4) Uiso 0.355(10) . 1
H11a H 0.917(3) 0.431(6) 0.3207(14) 0.060000 Uiso 0.355(10) GR 1
H11b H 0.925(3) 0.501(3) 0.237(4) 0.060000 Uiso 0.355(10) GR 1
H11c H 0.9729(19) 0.384(4) 0.239(4) 0.060000 Uiso 0.355(10) GR 1
C11A C 0.9714(11) 0.4677(10) 0.2584(8) 0.053(3) Uani 0.645(10) . 2
H11d H 0.9817(11) 0.4416(10) 0.2004(8) 0.060000 Uiso 0.645(10) R 2
H11e H 0.9236(11) 0.4177(10) 0.2888(8) 0.060000 Uiso 0.645(10) R 2
C12 C 0.7585(3) 0.6265(4) 0.2916(2) 0.0589(13) Uani 1.000000 . .
C13 C 0.7407(3) 0.5634(3) 0.3620(2) 0.0392(9) Uani 1.000000 . .
C14 C 0.6329(3) 0.5325(3) 0.3856(2) 0.0348(8) Uani 1.000000 . .
C15 C 0.5356(3) 0.5650(3) 0.3389(2) 0.0414(9) Uani 1.000000 . .
C16 C 0.5472(3) 0.6272(3) 0.2690(2) 0.0403(9) Uani 1.000000 . .
C17 C 0.6560(4) 0.6557(4) 0.2477(2) 0.0539(12) Uani 1.000000 . .
C18 C 0.9152(4) 0.6771(4) 0.1688(2) 0.0679(16) Uani 1.000000 . .
C19 C 0.8615(4) 0.6205(4) 0.1025(3) 0.0617(14) Uani 1.000000 . .
C20 C 0.8903(4) 0.6262(3) 0.0193(2) 0.0508(10) Uani 1.000000 . .
C21 C 0.9782(4) 0.6922(3) -0.0026(2) 0.0500(11) Uani 1.000000 . .
C22 C 1.0363(3) 0.7484(3) 0.0604(2) 0.0430(9) Uani 1.000000 . .
C23 C 1.0058(3) 0.7385(3) 0.1428(2) 0.0461(10) Uani 1.000000 . .
B1 B 0.8748(5) 0.6975(4) 0.2723(3) 0.0269(16) Uani 0.645(10) . 1
B2 B 0.9080(9) 0.5975(8) 0.2567(6) 0.025(3) Uani 0.355(10) . 2

loop_
_atom_site_aniso_label
_atom_site_aniso_U_11
_atom_site_aniso_U_22
_atom_site_aniso_U_33
_atom_site_aniso_U_12
_atom_site_aniso_U_13
_atom_site_aniso_U_23
F1 0.0375(12) 0.0989(19) 0.0281(11) -0.0039(12) -0.0013(9) 0.0174(12)
F2 0.0523(14) 0.0757(17) 0.0447(13) -0.0140(12) 0.0106(11) 0.0227(12)
F3 0.0328(13) 0.136(3) 0.0691(17) -0.0006(15) 0.0183(12) 0.0166(17)
F4 0.0534(15) 0.0600(16) 0.0703(16) 0.0126(12) -0.0160(12) 0.0033(13)
F5 0.0764(18) 0.123(3) 0.0631(17) -0.0536(18) -0.0334(14) 0.0574(17)
F6 0.0786(19) 0.146(3) 0.0615(17) -0.079(2) -0.0276(14) 0.0471(18)
F7 0.094(2) 0.0774(19) 0.0578(16) -0.0337(16) -0.0040(15) -0.0157(14)
F8 0.126(3) 0.119(3) 0.0354(14) -0.051(2) 0.0360(15) -0.0180(15)
F9 0.0755(17) 0.0707(17) 0.0505(14) -0.0374(14) 0.0253(12) -0.0009(12)
F10 0.0473(14) 0.112(2) 0.0356(12) -0.0364(14) 0.0035(10) -0.0060(13)
N1 0.0355(16) 0.0317(16) 0.0320(15) 0.0003(13) -0.0034(12) -0.0008(12)
N2 0.0353(16) 0.0287(15) 0.0283(14) -0.0009(13) 0.0020(12) -0.0019(12)
C1 0.043(2) 0.043(2) 0.040(2) -0.0015(18) -0.0137(17) -0.0075(17)
C2 0.040(2) 0.042(2) 0.0369(19) 0.0036(17) -0.0117(16) -0.0019(16)
C3 0.0294(17) 0.0378(19) 0.0222(16) -0.0058(15) 0.0019(13) 0.0011(14)
C4 0.043(2) 0.0270(18) 0.0344(18) -0.0001(16) 0.0011(15) -0.0043(15)
C5 0.076(3) 0.048(2) 0.044(2) 0.010(2) 0.018(2) 0.0023(19)
C6 0.060(3) 0.035(2) 0.056(2) -0.0088(19) -0.005(2) -0.0035(18)
C7A 0.122(17) 0.032(10) 0.078(12) 0.002(9) -0.041(10) -0.026(8)
C8 0.0360(19) 0.037(2) 0.0344(18) 0.0071(16) -0.0002(15) -0.0097(15)
C9 0.062(3) 0.117(5) 0.075(3) -0.022(3) 0.027(3) -0.053(3)
C10 0.144(5) 0.049(3) 0.064(3) 0.046(3) -0.046(3) -0.017(2)
C11A 0.051(5) 0.067(7) 0.041(5) -0.023(5) 0.003(4) -0.001(5)
C12 0.039(2) 0.105(4) 0.032(2) -0.030(2) -0.0061(16) 0.025(2)
C13 0.0292(18) 0.061(2) 0.0273(17) -0.0058(17) 0.0007(14) 0.0032(17)
C14 0.039(2) 0.038(2) 0.0283(17) -0.0036(16) 0.0100(15) 0.0019(15)
C15 0.0291(19) 0.053(2) 0.043(2) -0.0027(17) 0.0127(16) -0.0067(18)
C16 0.036(2) 0.041(2) 0.043(2) 0.0022(17) -0.0061(16) -0.0036(17)
C17 0.056(3) 0.067(3) 0.037(2) -0.029(2) -0.0115(18) 0.021(2)
C18 0.044(2) 0.127(4) 0.031(2) -0.041(3) -0.0111(18) 0.031(2)
C19 0.048(2) 0.091(3) 0.044(2) -0.038(2) -0.0140(19) 0.033(2)
C20 0.060(3) 0.054(3) 0.038(2) -0.016(2) -0.0065(19) 0.0023(19)
C21 0.070(3) 0.052(3) 0.0296(19) -0.010(2) 0.0183(19) -0.0026(17)
C22 0.047(2) 0.046(2) 0.038(2) -0.0132(18) 0.0157(17) 0.0025(17)
C23 0.038(2) 0.072(3) 0.0279(18) -0.018(2) 0.0008(15) 0.0031(18)
B1 0.029(3) 0.028(3) 0.023(3) 0.001(2) -0.000(2) 0.006(2)
B2 0.028(6) 0.026(6) 0.021(5) -0.002(4) 0.001(4) -0.004(4)

loop_
_atom_type_symbol
_atom_type_scat_dispersion_real
_atom_type_scat_dispersion_imag
_atom_type_scat_Cromer_Mann_a1
_atom_type_scat_Cromer_Mann_a2
_atom_type_scat_Cromer_Mann_a3
_atom_type_scat_Cromer_Mann_a4
_atom_type_scat_Cromer_Mann_b1
_atom_type_scat_Cromer_Mann_b2
_atom_type_scat_Cromer_Mann_b3
_atom_type_scat_Cromer_Mann_b4
_atom_type_scat_Cromer_Mann_c
_atom_type_scat_source
_atom_type_scat_dispersion_source
H 0.00000 0.00000 0.49300 0.32291 0.14019 0.04081 10.51090 26.12570 3.14236 57.79970 0.0030380000826 'International Tables Volume C Table 6.1.1.4 (pp. 500-502)' 'Henke, Gullikson and Davis, At. Data and Nucl. Data Tables, 1993, 54, 2'
C 0.00347 0.00161 2.31000 1.02000 1.58860 0.86500 20.84390 10.20750 0.56870 51.65120 0.215599998832 'International Tables Volume C Table 6.1.1.4 (pp. 500-502)' 'Henke, Gullikson and Davis, At. Data and Nucl. Data Tables, 1993, 54, 2'
B 0.00141 0.00067 2.05450 1.33260 1.09790 0.70680 23.21850 1.02100 60.34980 0.14030 -0.193200007081 'International Tables Volume C Table 6.1.1.4 (pp. 500-502)' 'Henke, Gullikson and Davis, At. Data and Nucl. Data Tables, 1993, 54, 2'
F 0.01794 0.01033 3.53920 2.64120 1.51700 1.02430 10.28250 4.29440 0.26150 26.14760 0.277599990368 'International Tables Volume C Table 6.1.1.4 (pp. 500-502)' 'Henke, Gullikson and Davis, At. Data and Nucl. Data Tables, 1993, 54, 2'
N 0.00653 0.00323 12.21260 3.13220 2.01250 1.16630 0.00570 9.89330 28.99750 0.58260 -11.5290002823 'International Tables Volume C Table 6.1.1.4 (pp. 500-502)' 'Henke, Gullikson and Davis, At. Data and Nucl. Data Tables, 1993, 54, 2'

loop_
_geom_angle_atom_site_label_1
_geom_angle_atom_site_label_2
_geom_angle_atom_site_label_3
_geom_angle
C3 N1 C1 110.0(3)
C4 N1 C1 128.1(3)
C4 N1 C3 122.0(3)
C3 N2 C2 109.3(3)
C8 N2 C2 125.7(3)
C8 N2 C3 125.0(3)
H1 C1 N1 126.5(2)
C2 C1 N1 106.9(3)
C2 C1 H1 126.5(2)
C1 C2 N2 107.7(3)
H2 C2 N2 126.2(2)
H2 C2 C1 126.2(2)
N2 C3 N1 106.2(3)
C5 C4 N1 108.0(3)
C6 C4 N1 108.4(3)
C6 C4 C5 111.6(3)
H5a C5 C4 109.5
H5b C5 C4 109.5
H5b C5 H5a 109.5
H5c C5 C4 109.5
H5c C5 H5a 109.5
H5c C5 H5b 109.5
H6a C6 C4 109.5
H6b C6 C4 109.5
H6b C6 H6a 109.5
H6c C6 C4 109.5
H6c C6 H6a 109.5
H6c C6 H6b 109.5
H7b C7 H7a 108.6
B1 C7 H7a 110.4(4)
B1 C7 H7b 110.4(4)
H7Ab C7A H7Aa 109.5
H7Ac C7A H7Aa 109.5
H7Ac C7A H7Ab 109.5
C9 C8 N2 107.9(3)
C10 C8 N2 108.4(3)
C10 C8 C9 110.9(4)
H9a C9 C8 109.5
H9b C9 C8 109.5
H9b C9 H9a 109.5
H9c C9 C8 109.5
H9c C9 H9a 109.5
H9c C9 H9b 109.5
H10a C10 C8 109.5
H10b C10 C8 109.5
H10b C10 H10a 109.5
H10c C10 C8 109.5
H10c C10 H10a 109.5
H10c C10 H10b 109.5
H11b C11 H11a 109.5
H11c C11 H11a 109.5
H11c C11 H11b 109.5
H11e C11A H11d 109.335424404(15)
B2 C11A H11d 111.5(5)
B2 C11A H11e 111.5(5)
C17 C12 C13 113.1(3)
C12 C13 F1 120.5(3)
C14 C13 F1 115.4(3)
C14 C13 C12 124.0(3)
C13 C14 F2 120.7(3)
C15 C14 F2 119.9(3)
C15 C14 C13 119.4(3)
C14 C15 F3 120.2(3)
C16 C15 F3 120.3(3)
C16 C15 C14 119.5(3)
C15 C16 F4 119.7(3)
C17 C16 F4 121.1(4)
C17 C16 C15 119.2(3)
C12 C17 F5 119.5(4)
C16 C17 F5 115.6(4)
C16 C17 C12 124.9(3)
C23 C18 C19 112.6(4)
C18 C19 F6 120.0(4)
C20 C19 F6 115.3(4)
C20 C19 C18 124.7(4)
C19 C20 F7 120.6(4)
C21 C20 F7 119.8(4)
C21 C20 C19 119.6(4)
C20 C21 F8 121.0(4)
C22 C21 F8 120.5(4)
C22 C21 C20 118.5(3)
C21 C22 F9 119.5(3)
C23 C22 F9 120.8(3)
C23 C22 C21 119.7(3)
C18 C23 F10 119.5(3)
C22 C23 F10 115.6(3)
C22 C23 C18 124.9(4)
C12 B1 C3 110.8(4)
C18 B1 C3 105.0(4)
C18 B1 C12 110.6(4)
C12 B2 C3 100.0(5)
C18 B2 C3 104.3(6)
C18 B2 C12 101.9(5)

loop_
_geom_bond_atom_site_label_1
_geom_bond_atom_site_label_2
_geom_bond_distance
F1 C13 1.359(4)
F2 C14 1.350(4)
F3 C15 1.356(4)
F4 C16 1.350(4)
F5 C17 1.366(4)
F6 C19 1.367(4)
F7 C20 1.353(4)
F8 C21 1.347(4)
F9 C22 1.351(4)
F10 C23 1.361(4)
N1 C1 1.382(4)
N1 C3 1.348(4)
N1 C4 1.498(4)
N2 C2 1.382(4)
N2 C3 1.355(4)
N2 C8 1.505(4)
C1 H1 0.9500
C1 C2 1.340(5)
C2 H2 0.9500
C3 B1 1.678(6)
C3 B2 1.710(10)
C4 C5 1.528(5)
C4 C6 1.527(5)
C4 C7 1.562(12)
C4 C7A 1.50(3)
C5 H5a 0.9800
C5 H5b 0.9800
C5 H5c 0.9800
C6 H6a 0.9800
C6 H6b 0.9800
C6 H6c 0.9800
C7 H7a 0.9900
C7 H7b 0.9900
C7 B1 1.701(13)
C7A H7Aa 0.9800
C7A H7Ab 0.9800
C7A H7Ac 0.9800
C8 C9 1.538(6)
C8 C10 1.499(5)
C8 C11 1.56(2)
C8 C11A 1.501(13)
C9 H9a 0.9800
C9 H9b 0.9800
C9 H9c 0.9800
C10 H10a 0.9800
C10 H10b 0.9800
C10 H10c 0.9800
C11 H11a 0.9800
C11 H11b 0.9800
C11 H11c 0.9800
C11A H11d 0.9900
C11A H11e 0.9900
C11A B2 1.823(17)
C12 C13 1.402(5)
C12 C17 1.387(6)
C12 B1 1.666(7)
C12 B2 1.879(11)
C13 C14 1.379(5)
C14 C15 1.371(5)
C15 C16 1.377(5)
C16 C17 1.370(5)
C18 C19 1.391(6)
C18 C23 1.392(5)
C18 B1 1.748(7)
C18 B2 1.731(11)
C19 C20 1.377(6)
C20 C21 1.382(6)
C21 C22 1.372(5)
C22 C23 1.375(5)
